data_2218554
loop_
_publ_author_name
'Davis, Rohan A.'
'Healy, Peter C.'

_publ_section_title
;
 2-(3-Chloro-4-hydroxyphenyl)-<i>N</i>-(3,4-dimethoxyphenethyl)acetamide
;
_journal_coeditor_code TK2268
_journal_issue 6
_journal_name_full 'Acta Crystallographica Section E'
_journal_page_first o1057
_journal_paper_doi 10.1107/S1600536808013299
_journal_volume 64
_journal_year 2008
_chemical_formula_iupac 'C18 H20 Cl N O4'
_chemical_formula_moiety 'C18 H20 Cl N O4'
_chemical_formula_sum 'C18 H20 Cl N O4'
_chemical_formula_weight 349.80
_chemical_name_systematic
;
2-(3-Chloro-4-hydroxyphenyl)-<i>N</i>-(3,4-dimethoxyphenethyl)acetamide
;
_space_group_IT_number 14
_symmetry_cell_setting monoclinic
_symmetry_space_group_name_Hall '-P 2yn'
_symmetry_space_group_name_H-M 'P 1 21/n 1'
_atom_sites_solution_hydrogens geom
_atom_sites_solution_primary direct
_atom_sites_solution_secondary difmap
_cell_angle_alpha 90
_cell_angle_beta 92.18(2)
_cell_angle_gamma 90
_cell_formula_units_Z 4
_cell_length_a 12.329(3)
_cell_length_b 12.839(5)
_cell_length_c 11.062(3)
_cell_measurement_reflns_used 25
_cell_measurement_temperature 295
_cell_measurement_theta_max 16.7
_cell_measurement_theta_min 12.7
_cell_volume 1749.8(9)
_computing_cell_refinement
;
MSC/AFC7 Diffractometer Control for Windows
(Molecular Structure Corporation, 1999)
;
_computing_data_collection
;
MSC/AFC7 Diffractometer Control for Windows
(Molecular Structure Corporation, 1999)
;
_computing_data_reduction 'TEXSAN for Windows (Molecular Structure Corporation, 2001)'
_computing_molecular_graphics 'ORTEP-3 (Farrugia, 1997)'
_computing_publication_material
;
TEXSAN for Windows (Molecular Structure Corporation, 2001) and
PLATON (Spek, 2003)
;
_computing_structure_refinement
;
TEXSAN for Windows (Molecular Structure Corporation, 2001) and
SHELXL97 (Sheldrick, 2008)
;
_computing_structure_solution 'TEXSAN for Windows (Molecular Structure Corporation, 2001)'
_diffrn_ambient_temperature 295
_diffrn_measured_fraction_theta_full 0.999
_diffrn_measured_fraction_theta_max 0.999
_diffrn_measurement_device 'Rigaku AFC-7R'
_diffrn_measurement_method \w-2\q
_diffrn_radiation_monochromator graphite
_diffrn_radiation_source 'Rigaku rotating anode'
_diffrn_radiation_type 'Mo K\a'
_diffrn_radiation_wavelength 0.7107
_diffrn_reflns_av_R_equivalents 0.034
_diffrn_reflns_av_sigmaI/netI 0.081
_diffrn_reflns_limit_h_max 6
_diffrn_reflns_limit_h_min -14
_diffrn_reflns_limit_k_max 15
_diffrn_reflns_limit_k_min 0
_diffrn_reflns_limit_l_max 13
_diffrn_reflns_limit_l_min -13
_diffrn_reflns_number 3463
_diffrn_reflns_reduction_process ' ?'
_diffrn_reflns_theta_full 25.00
_diffrn_reflns_theta_max 25.0
_diffrn_reflns_theta_min 2.5
_diffrn_standards_decay_% 0.19
_diffrn_standards_interval_count 150
_diffrn_standards_number 3
_exptl_absorpt_coefficient_mu 0.239
_exptl_absorpt_correction_type none
_exptl_crystal_colour colourless
_exptl_crystal_density_diffrn 1.328
_exptl_crystal_density_method 'not measured'
_exptl_crystal_description prismatic
_exptl_crystal_F_000 736
_exptl_crystal_size_max 0.35
_exptl_crystal_size_mid 0.35
_exptl_crystal_size_min 0.15
_refine_diff_density_max 0.21
_refine_diff_density_min -0.31
_refine_ls_extinction_method none
_refine_ls_goodness_of_fit_ref 0.99
_refine_ls_hydrogen_treatment constr
_refine_ls_matrix_type full
_refine_ls_number_parameters 217
_refine_ls_number_reflns 3078
_refine_ls_number_restraints 0
_refine_ls_restrained_S_all 0.99
_refine_ls_R_factor_all 0.137
_refine_ls_R_factor_gt 0.056
_refine_ls_shift/su_max 0.000
_refine_ls_shift/su_mean 0.000
_refine_ls_structure_factor_coef Fsqd
_refine_ls_weighting_details 'calc w=1/[\s^2^(Fo^2^)+(0.0802P)^2^] where P=(Fo^2^+2Fc^2^)/3'
_refine_ls_weighting_scheme calc
_refine_ls_wR_factor_gt 0.133
_refine_ls_wR_factor_ref 0.165
_reflns_number_gt 1596
_reflns_number_total 3078
_reflns_threshold_expression I>2\s(I)
_cod_data_source_file tk2268.cif
_cod_data_source_block I
_cod_depositor_comments
;
The following automatic conversions were performed:
'_symmetry_cell_setting' value 'Monoclinic' changed to 'monoclinic'
according to '/home/saulius/struct/CIF-dictionaries/cif_core.dic'
dictionary named 'cif_core.dic' version 2.4.1 from 2010-06-29.

Automatic conversion script
Id: cif_fix_enum 1527 2010-12-29 10:47:43Z saulius 

The following automatic conversions were performed:

'_symmetry_cell_setting' value 'Monoclinic' changed to 'monoclinic'
according to /home/saulius/struct/CIF-dictionaries/cif_core.dic
dictionary named 'cif_core.dic' version 2.4.1 from 2010-06-29.

Automatic conversion script
Id: cif_fix_values 1715 2011-07-08 13:25:40Z adriana 
;
_cod_original_sg_symbol_H-M 'P 21/n'
_cod_database_code 2218554
_cod_database_fobs_code 2218554

loop_
_symmetry_equiv_pos_site_id
_symmetry_equiv_pos_as_xyz
1 x,y,z
2 1/2-x,1/2+y,1/2-z
3 -x,-y,-z
4 1/2+x,1/2-y,1/2+z

loop_
_atom_site_aniso_label
_atom_site_aniso_U_11
_atom_site_aniso_U_22
_atom_site_aniso_U_33
_atom_site_aniso_U_12
_atom_site_aniso_U_13
_atom_site_aniso_U_23
Cl3 0.0899(8) 0.0688(7) 0.0723(7) -0.0335(6) -0.0161(5) 0.0010(5)
O4 0.0595(15) 0.0560(15) 0.0560(14) -0.0045(12) -0.0141(12) 0.0018(12)
O8 0.0645(17) 0.0801(19) 0.0720(17) 0.0059(15) -0.0273(14) 0.0085(15)
O13 0.0508(15) 0.0643(17) 0.0686(16) 0.0122(13) -0.0165(12) -0.0127(13)
O14 0.0601(16) 0.0540(16) 0.0643(15) 0.0047(13) -0.0015(12) -0.0106(12)
N1 0.0493(19) 0.067(2) 0.057(2) 0.0096(16) -0.0136(15) -0.0031(16)
C1 0.050(2) 0.052(2) 0.054(2) 0.0073(18) 0.0011(17) 0.0026(17)
C2 0.045(2) 0.064(3) 0.050(2) -0.0033(18) -0.0018(16) -0.0048(18)
C3 0.047(2) 0.049(2) 0.050(2) -0.0101(17) -0.0029(16) -0.0042(17)
C4 0.0438(19) 0.045(2) 0.0461(19) 0.0037(17) 0.0030(15) -0.0058(16)
C5 0.040(2) 0.050(2) 0.061(2) -0.0008(16) -0.0082(17) -0.0053(17)
C6 0.053(2) 0.045(2) 0.065(2) 0.0008(17) 0.0003(18) -0.0048(18)
C7 0.069(3) 0.063(3) 0.060(2) 0.012(2) 0.0017(19) 0.0085(19)
C8 0.056(2) 0.047(2) 0.062(2) -0.0032(18) -0.017(2) -0.0027(19)
C9 0.056(2) 0.066(3) 0.079(3) 0.014(2) -0.013(2) -0.018(2)
C10 0.051(2) 0.091(3) 0.058(2) 0.013(2) -0.0077(18) -0.010(2)
C11 0.045(2) 0.068(3) 0.049(2) 0.0019(19) -0.0020(16) -0.0011(18)
C12 0.045(2) 0.060(2) 0.053(2) 0.0025(17) 0.0000(17) -0.0080(18)
C13 0.0361(19) 0.056(2) 0.054(2) 0.0038(17) -0.0033(16) 0.0037(17)
C14 0.047(2) 0.058(2) 0.0474(19) -0.0014(18) 0.0082(16) 0.0020(18)
C15 0.055(2) 0.057(2) 0.061(2) 0.0103(19) 0.0056(19) 0.0072(19)
C16 0.048(2) 0.072(3) 0.063(2) 0.010(2) -0.0076(18) 0.008(2)
C17 0.065(3) 0.078(3) 0.087(3) 0.025(2) -0.022(2) -0.017(2)
C18 0.071(3) 0.065(3) 0.083(3) 0.004(2) 0.010(2) -0.013(2)

loop_
_atom_site_type_symbol
_atom_site_label
_atom_site_fract_x
_atom_site_fract_y
_atom_site_fract_z
_atom_site_U_iso_or_equiv
_atom_site_thermal_displace_type
_atom_site_occupancy
Cl Cl3 0.45169(9) 0.55050(8) 0.30062(9) 0.0775(4) Uani 1.000
O O4 0.28934(19) 0.46680(18) 0.13154(19) 0.0576(8) Uani 1.000
O O8 0.5970(2) 0.0875(2) 0.5455(2) 0.0730(10) Uani 1.000
O O13 1.02796(18) 0.23926(19) 0.5658(2) 0.0617(9) Uani 1.000
O O14 0.94460(19) 0.41834(18) 0.6082(2) 0.0596(9) Uani 1.000
N N1 0.5696(2) 0.1267(2) 0.3474(3) 0.0582(11) Uani 1.000
C C1 0.3920(3) 0.2566(3) 0.3989(3) 0.0520(12) Uani 1.000
C C2 0.4348(3) 0.3564(3) 0.3927(3) 0.0531(14) Uani 1.000
C C3 0.3990(3) 0.4245(3) 0.3042(3) 0.0488(12) Uani 1.000
C C4 0.3205(3) 0.3961(3) 0.2174(3) 0.0449(11) Uani 1.000
C C5 0.2765(3) 0.2977(3) 0.2247(3) 0.0506(12) Uani 1.000
C C6 0.3118(3) 0.2284(3) 0.3136(3) 0.0544(12) Uani 1.000
C C7 0.4368(3) 0.1806(3) 0.4917(3) 0.0640(16) Uani 1.000
C C8 0.5425(3) 0.1284(3) 0.4612(4) 0.0555(12) Uani 1.000
C C9 0.6665(3) 0.0772(3) 0.3040(4) 0.0674(16) Uani 1.000
C C10 0.7448(3) 0.1555(3) 0.2523(3) 0.0669(14) Uani 1.000
C C11 0.7947(3) 0.2290(3) 0.3448(3) 0.0541(14) Uani 1.000
C C12 0.8890(3) 0.1991(3) 0.4103(3) 0.0527(12) Uani 1.000
C C13 0.9362(3) 0.2626(3) 0.4968(3) 0.0488(11) Uani 1.000
C C14 0.8904(3) 0.3599(3) 0.5209(3) 0.0506(11) Uani 1.000
C C15 0.7965(3) 0.3898(3) 0.4579(3) 0.0576(12) Uani 1.000
C C16 0.7501(3) 0.3244(3) 0.3708(3) 0.0613(14) Uani 1.000
C C17 1.0790(3) 0.1422(3) 0.5422(4) 0.0773(17) Uani 1.000
C C18 0.8999(3) 0.5175(3) 0.6355(4) 0.0728(17) Uani 1.000
H H1 0.52920 0.15340 0.28470 0.0690 Uiso 1.000
H H2 0.48940 0.37790 0.45040 0.0640 Uiso 1.000
H H4 0.22920 0.44390 0.09130 0.0690 Uiso 1.000
H H5 0.22100 0.27710 0.16780 0.0600 Uiso 1.000
H H6 0.28090 0.16070 0.31640 0.0650 Uiso 1.000
H H7A 0.44830 0.21720 0.56580 0.0770 Uiso 1.000
H H7B 0.38400 0.12770 0.50170 0.0770 Uiso 1.000
H H9A 0.70220 0.04160 0.36940 0.0810 Uiso 1.000
H H9B 0.64580 0.02860 0.24260 0.0810 Uiso 1.000
H H10A 0.80160 0.11820 0.21600 0.0800 Uiso 1.000
H H10B 0.70660 0.19560 0.19240 0.0800 Uiso 1.000
H H12 0.92100 0.13350 0.39450 0.0630 Uiso 1.000
H H15 0.76400 0.45500 0.47430 0.0690 Uiso 1.000
H H16 0.68580 0.34580 0.32790 0.0730 Uiso 1.000
H H17A 1.14550 0.13770 0.58820 0.0930 Uiso 1.000
H H17B 1.03260 0.08680 0.56430 0.0930 Uiso 1.000
H H17C 1.09290 0.13730 0.45860 0.0930 Uiso 1.000
H H18A 0.82940 0.50840 0.66600 0.0870 Uiso 1.000
H H18B 0.94520 0.55140 0.69460 0.0870 Uiso 1.000
H H18C 0.89500 0.55850 0.56410 0.0870 Uiso 1.000

loop_
_atom_type_symbol
_atom_type_description
_atom_type_scat_dispersion_real
_atom_type_scat_dispersion_imag
_atom_type_scat_source
O O 0.0106 0.0060 'International Tables Vol C Tables 4.2.6.8 and 6.1.1.4'
N N 0.0061 0.0033 'International Tables Vol C Tables 4.2.6.8 and 6.1.1.4'
Cl Cl 0.1484 0.1585 'International Tables Vol C Tables 4.2.6.8 and 6.1.1.4'
H H 0.0000 0.0000 'International Tables Vol C Tables 4.2.6.8 and 6.1.1.4'
C C 0.0033 0.0016 'International Tables Vol C Tables 4.2.6.8 and 6.1.1.4'

loop_
_geom_angle_atom_site_label_1
_geom_angle_atom_site_label_2
_geom_angle_atom_site_label_3
_geom_angle
_geom_angle_publ_flag
C13 O13 C17 116.7(3) no
C14 O14 C18 117.1(3) no
C4 O4 H4 109.00 no
C8 N1 C9 124.5(3) no
C9 N1 H1 110.00 no
C8 N1 H1 125.00 no
C2 C1 C7 120.1(3) no
C6 C1 C7 121.8(3) no
C2 C1 C6 118.0(3) no
C1 C2 C3 120.7(3) no
Cl3 C3 C2 119.8(3) no
Cl3 C3 C4 118.6(3) no
C2 C3 C4 121.6(4) no
O4 C4 C3 118.7(3) no
O4 C4 C5 123.5(3) no
C3 C4 C5 117.8(3) no
C4 C5 C6 121.1(3) no
C1 C6 C5 120.8(4) no
C1 C7 C8 115.5(3) no
O8 C8 N1 124.1(3) no
O8 C8 C7 117.7(4) no
N1 C8 C7 118.2(3) no
N1 C9 C10 112.2(3) no
C9 C10 C11 114.1(3) no
C10 C11 C16 122.9(3) no
C10 C11 C12 119.3(3) no
C12 C11 C16 117.8(3) no
C11 C12 C13 121.4(4) no
O13 C13 C12 125.3(3) no
O13 C13 C14 114.7(3) no
C12 C13 C14 120.0(3) no
O14 C14 C15 125.3(3) no
O14 C14 C13 115.6(3) no
C13 C14 C15 119.2(3) no
C14 C15 C16 119.9(4) no
C11 C16 C15 121.8(3) no
C1 C2 H2 120.00 no
C3 C2 H2 120.00 no
C4 C5 H5 119.00 no
C6 C5 H5 119.00 no
C1 C6 H6 120.00 no
C5 C6 H6 120.00 no
C1 C7 H7A 108.00 no
C1 C7 H7B 108.00 no
C8 C7 H7A 108.00 no
C8 C7 H7B 108.00 no
H7A C7 H7B 109.00 no
N1 C9 H9A 109.00 no
N1 C9 H9B 109.00 no
C10 C9 H9A 109.00 no
C10 C9 H9B 109.00 no
H9A C9 H9B 109.00 no
C9 C10 H10A 108.00 no
C9 C10 H10B 108.00 no
C11 C10 H10A 108.00 no
C11 C10 H10B 108.00 no
H10A C10 H10B 109.00 no
C11 C12 H12 119.00 no
C13 C12 H12 119.00 no
C14 C15 H15 120.00 no
C16 C15 H15 120.00 no
C11 C16 H16 119.00 no
C15 C16 H16 119.00 no
O13 C17 H17A 109.00 no
O13 C17 H17B 109.00 no
O13 C17 H17C 110.00 no
H17A C17 H17B 109.00 no
H17A C17 H17C 109.00 no
H17B C17 H17C 109.00 no
O14 C18 H18A 109.00 no
O14 C18 H18B 109.00 no
O14 C18 H18C 109.00 no
H18A C18 H18B 109.00 no
H18A C18 H18C 109.00 no
H18B C18 H18C 110.00 no

loop_
_geom_bond_atom_site_label_1
_geom_bond_atom_site_label_2
_geom_bond_distance
_geom_bond_publ_flag
Cl3 C3 1.744(4) no
O4 C4 1.359(4) no
O8 C8 1.245(5) no
O13 C13 1.374(4) no
O13 C17 1.425(5) no
O14 C14 1.376(4) no
O14 C18 1.424(5) no
O4 H4 0.9000 no
N1 C9 1.451(5) no
N1 C8 1.315(5) no
N1 H1 0.9100 no
C1 C2 1.388(5) no
C1 C7 1.506(5) no
C1 C6 1.389(5) no
C2 C3 1.373(5) no
C3 C4 1.386(5) no
C4 C5 1.379(5) no
C5 C6 1.384(5) no
C7 C8 1.515(5) no
C9 C10 1.520(5) no
C10 C11 1.506(5) no
C11 C16 1.377(5) no
C11 C12 1.400(5) no
C12 C13 1.370(5) no
C13 C14 1.401(5) no
C14 C15 1.383(5) no
C15 C16 1.385(5) no
C2 H2 0.9500 no
C5 H5 0.9500 no
C6 H6 0.9500 no
C7 H7A 0.9500 no
C7 H7B 0.9500 no
C9 H9A 0.9500 no
C9 H9B 0.9500 no
C10 H10A 0.9500 no
C10 H10B 0.9500 no
C12 H12 0.9500 no
C15 H15 0.9500 no
C16 H16 0.9500 no
C17 H17A 0.9500 no
C17 H17B 0.9500 no
C17 H17C 0.9500 no
C18 H18A 0.9500 no
C18 H18B 0.9500 no
C18 H18C 0.9500 no

loop_
_geom_contact_atom_site_label_1
_geom_contact_atom_site_label_2
_geom_contact_distance
_geom_contact_site_symmetry_2
_geom_contact_publ_flag
Cl3 O4 2.894(3) . no
Cl3 C12 3.646(4) 2_655 no
Cl3 H12 2.9200 2_655 no
Cl3 H17C 3.1100 2_655 no
Cl3 H2 2.9700 3_666 no
O4 Cl3 2.894(3) . no
O4 C17 3.411(5) 2_655 no
O4 O8 2.616(4) 4_454 no
O8 C4 3.295(4) 4_555 no
O8 C5 3.266(5) 4_555 no
O8 O4 2.616(4) 4_555 no
O8 C8 3.262(5) 3_656 no
O13 O14 2.569(3) . no
O14 C6 3.417(4) 4_555 no
O14 O13 2.569(3) . no
O14 N1 3.066(4) 4_555 no
O4 H17C 2.8300 2_655 no
O4 H18A 2.7400 3_666 no
O4 H6 2.7100 2_555 no
O8 H9A 2.4500 . no
O8 H4 1.7400 4_555 no
O8 H7B 2.8200 3_656 no
O8 H5 2.6500 4_555 no
O13 H1 2.7900 4_555 no
O13 H10B 2.7000 4_555 no
O14 H18C 2.8100 3_766 no
O14 H1 2.3700 4_555 no
N1 C2 3.431(5) . no
N1 C6 3.443(5) . no
N1 C16 3.379(5) . no
N1 O14 3.066(4) 4_454 no
C2 N1 3.431(5) . no
C4 C18 3.406(5) 3_666 no
C4 O8 3.295(4) 4_454 no
C4 C13 3.522(5) 4_454 no
C5 C14 3.375(5) 4_454 no
C5 C13 3.348(5) 4_454 no
C5 O8 3.266(5) 4_454 no
C6 C14 3.598(5) 4_454 no
C6 N1 3.443(5) . no
C6 O14 3.417(4) 4_454 no
C8 C8 3.574(6) 3_656 no
C8 O8 3.262(5) 3_656 no
C12 Cl3 3.646(4) 2_645 no
C13 C4 3.522(5) 4_555 no
C13 C5 3.348(5) 4_555 no
C14 C18 3.535(6) 3_766 no
C14 C6 3.598(5) 4_555 no
C14 C5 3.375(5) 4_555 no
C16 N1 3.379(5) . no
C17 O4 3.411(5) 2_645 no
C18 C4 3.406(5) 3_666 no
C18 C14 3.535(6) 3_766 no
C1 H1 2.5200 . no
C3 H18A 2.9800 3_666 no
C4 H18A 2.6000 3_666 no
C5 H18A 3.0800 3_666 no
C6 H1 2.8800 . no
C8 H4 2.8200 4_555 no
C12 H17B 2.8100 . no
C12 H17C 2.6700 . no
C12 H9A 3.0900 . no
C14 H18C 3.0300 3_766 no
C15 H18A 2.7800 . no
C15 H9B 2.9500 2_655 no
C15 H18C 2.7300 . no
C17 H12 2.5000 . no
C17 H10B 3.0600 4_555 no
C18 H15 2.5300 . no
H1 C1 2.5200 . no
H1 C6 2.8800 . no
H1 H10B 2.5100 . no
H1 O13 2.7900 4_454 no
H1 O14 2.3700 4_454 no
H2 H7A 2.4900 . no
H2 Cl3 2.9700 3_666 no
H4 H5 2.3100 . no
H4 O8 1.7400 4_454 no
H4 C8 2.8200 4_454 no
H4 H9A 2.4700 4_454 no
H5 H4 2.3100 . no
H5 O8 2.6500 4_454 no
H6 H7B 2.4100 . no
H6 O4 2.7100 2_545 no
H7A H2 2.4900 . no
H7B H6 2.4100 . no
H7B O8 2.8200 3_656 no
H9A O8 2.4500 . no
H9A C12 3.0900 . no
H9A H4 2.4700 4_555 no
H9B C15 2.9500 2_645 no
H10A H12 2.4300 . no
H10B H1 2.5100 . no
H10B H16 2.4600 . no
H10B O13 2.7000 4_454 no
H10B C17 3.0600 4_454 no
H10B H17A 2.5300 4_454 no
H12 C17 2.5000 . no
H12 H10A 2.4300 . no
H12 H17B 2.3600 . no
H12 H17C 2.2100 . no
H12 Cl3 2.9200 2_645 no
H15 C18 2.5300 . no
H15 H18A 2.3400 . no
H15 H18C 2.2900 . no
H16 H10B 2.4600 . no
H17A H10B 2.5300 4_555 no
H17B C12 2.8100 . no
H17B H12 2.3600 . no
H17C C12 2.6700 . no
H17C H12 2.2100 . no
H17C Cl3 3.1100 2_645 no
H17C O4 2.8300 2_645 no
H18A C15 2.7800 . no
H18A H15 2.3400 . no
H18A O4 2.7400 3_666 no
H18A C3 2.9800 3_666 no
H18A C4 2.6000 3_666 no
H18A C5 3.0800 3_666 no
H18C C15 2.7300 . no
H18C H15 2.2900 . no
H18C O14 2.8100 3_766 no
H18C C14 3.0300 3_766 no

loop_
_geom_hbond_atom_site_label_D
_geom_hbond_atom_site_label_H
_geom_hbond_atom_site_label_A
_geom_hbond_site_symmetry_A
_geom_hbond_distance_DH
_geom_hbond_distance_HA
_geom_hbond_distance_DA
_geom_hbond_angle_DHA
_geom_hbond_publ_flag
N1 H1 O14 4_454 0.91 2.37 3.066(4) 134 yes
O4 H4 O8 4_454 0.90 1.74 2.616(4) 165 yes

loop_
_geom_torsion_atom_site_label_1
_geom_torsion_atom_site_label_2
_geom_torsion_atom_site_label_3
_geom_torsion_atom_site_label_4
_geom_torsion
_geom_torsion_publ_flag
C17 O13 C13 C12 1.8(5) no
C17 O13 C13 C14 -178.4(3) no
C18 O14 C14 C13 -179.7(3) no
C18 O14 C14 C15 0.1(5) no
C9 N1 C8 O8 0.0(6) no
C9 N1 C8 C7 -178.2(3) no
C8 N1 C9 C10 -115.1(4) no
C6 C1 C2 C3 -0.4(5) no
C7 C1 C2 C3 176.3(3) no
C2 C1 C6 C5 0.5(5) no
C7 C1 C6 C5 -176.1(3) no
C2 C1 C7 C8 -78.9(4) no
C6 C1 C7 C8 97.7(4) no
C1 C2 C3 Cl3 178.4(3) no
C1 C2 C3 C4 -0.9(6) no
Cl3 C3 C4 O4 1.3(5) no
Cl3 C3 C4 C5 -177.3(3) no
C2 C3 C4 O4 -179.4(3) no
C2 C3 C4 C5 2.0(5) no
O4 C4 C5 C6 179.5(3) no
C3 C4 C5 C6 -1.9(5) no
C4 C5 C6 C1 0.7(6) no
C1 C7 C8 O8 161.4(3) no
C1 C7 C8 N1 -20.3(5) no
N1 C9 C10 C11 66.8(4) no
C9 C10 C11 C12 86.5(4) no
C9 C10 C11 C16 -91.8(4) no
C10 C11 C12 C13 -178.9(3) no
C16 C11 C12 C13 -0.5(5) no
C10 C11 C16 C15 178.8(3) no
C12 C11 C16 C15 0.5(5) no
C11 C12 C13 O13 179.5(3) no
C11 C12 C13 C14 -0.3(5) no
O13 C13 C14 O14 1.0(4) no
O13 C13 C14 C15 -178.7(3) no
C12 C13 C14 O14 -179.2(3) no
C12 C13 C14 C15 1.1(5) no
O14 C14 C15 C16 179.2(3) no
C13 C14 C15 C16 -1.1(5) no
C14 C15 C16 C11 0.3(5) no

loop_
_cod_related_entry_id
_cod_related_entry_database
_cod_related_entry_code
1 ChemSpider 17348812
